data_7061951
loop_
_publ_author_name
'Zhao, Lan'
'Xu, Jun'
'Ma, Jun'
'Yin, Guangwei'
'Li, Fangyi'
'Suo, Tongchuan'
'Wang, Chunhua'

_publ_section_title
;
 Formal [4+1] cyclization of (thio/imido)hydrazides and ethyl
 3,3,3-trifluoropropanoate: unified synthesis of 1,3,4-oxadiazoles,
 1,3,4-thiadiazoles and 1,2,4-triazoles
;
_journal_issue 43
_journal_name_full 'New Journal of Chemistry'
_journal_page_first 20755
_journal_page_last 20759
_journal_paper_doi 10.1039/D2NJ04147B
_journal_volume 46
_journal_year 2022
_chemical_formula_moiety 'C16 H14 N2 O2 S'
_chemical_formula_sum 'C16 H14 N2 O2 S'
_chemical_formula_weight 298.35
_space_group_crystal_system triclinic
_space_group_IT_number 2
_space_group_name_Hall '-P 1'
_space_group_name_H-M_alt 'P -1'
_atom_sites_solution_hydrogens geom
_atom_sites_solution_primary dual
_audit_creation_date 2022-06-11
_audit_creation_method
;
Olex2 1.5
(compiled 2021.12.09 svn.r5202d8cf for OlexSys, GUI svn.r6439)
;
_audit_update_record
;
2022-06-12 deposited with the CCDC.	2022-10-03 downloaded from the CCDC.
;
_cell_angle_alpha 106.819(4)
_cell_angle_beta 100.376(4)
_cell_angle_gamma 93.807(4)
_cell_formula_units_Z 2
_cell_length_a 7.7462(4)
_cell_length_b 9.2543(4)
_cell_length_c 10.7494(5)
_cell_measurement_reflns_used 4653
_cell_measurement_temperature 300.14(10)
_cell_measurement_theta_max 30.3390
_cell_measurement_theta_min 3.6170
_cell_volume 719.78(6)
_computing_cell_refinement 'CrysAlisPro 1.171.41.123a (Rigaku OD, 2022)'
_computing_data_collection 'CrysAlisPro 1.171.41.123a (Rigaku OD, 2022)'
_computing_data_reduction 'CrysAlisPro 1.171.41.123a (Rigaku OD, 2022)'
_computing_molecular_graphics 'Olex2 1.5 (Dolomanov et al., 2009)'
_computing_publication_material 'Olex2 1.5 (Dolomanov et al., 2009)'
_computing_structure_refinement 'SHELXL 2018/3 (Sheldrick, 2015)'
_computing_structure_solution 'SHELXT 2018/2 (Sheldrick, 2018)'
_diffrn_ambient_environment air
_diffrn_ambient_temperature 300.14(10)
_diffrn_detector 'Hybrid Pixel Array Detector'
_diffrn_detector_area_resol_mean 10.0000
_diffrn_detector_type HyPix
_diffrn_measured_fraction_theta_full 0.997
_diffrn_measured_fraction_theta_max 0.783
_diffrn_measurement_details
;
List of Runs (angles in degrees, time in seconds):

  # Type    Start    End  Width  t~exp~   \w     \q     \k     \f   Frames
#--------------------------------------------------------------------------
  1  \w     -7.00  20.00   0.50    5.00    --    4.99  57.00  30.00   54
  2  \w     52.00  78.00   0.50    5.00    --    4.99  57.00  30.00   52
  3  \w    -22.00  66.00   0.50    5.00    --   -6.71  57.00 150.00  176
  4  \w    -72.00 -26.00   0.50    5.00    --   -6.71 -57.00 150.00   92
  5  \w    -24.00   6.00   0.50    5.00    --   -6.71 -57.00 150.00   60
  6  \w    -23.00  28.00   0.50    5.00    --   -6.71 -99.00 -30.00  102
  7  \w    -23.00   3.00   0.50    5.00    --   -6.71 -99.00  90.00   52
  8  \w     -9.00  69.00   0.50    5.00    --   -6.71  19.00 -90.00  156
;
_diffrn_measurement_device 'four-circle diffractometer'
_diffrn_measurement_device_type 'XtaLAB Synergy, Single source at offset/far, HyPix'
_diffrn_measurement_method '\w scans'
_diffrn_orient_matrix_type 'CrysAlisPro convention (1999,Acta A55,543-557)'
_diffrn_orient_matrix_UB_11 0.0501599000
_diffrn_orient_matrix_UB_12 -0.0572915000
_diffrn_orient_matrix_UB_13 -0.0286953000
_diffrn_orient_matrix_UB_21 -0.0568320000
_diffrn_orient_matrix_UB_22 -0.0136194000
_diffrn_orient_matrix_UB_23 -0.0629130000
_diffrn_orient_matrix_UB_31 0.0553099000
_diffrn_orient_matrix_UB_32 0.0551972000
_diffrn_orient_matrix_UB_33 -0.0136662000
_diffrn_radiation_monochromator mirror
_diffrn_radiation_probe x-ray
_diffrn_radiation_type 'Mo K\a'
_diffrn_radiation_wavelength 0.71073
_diffrn_reflns_av_R_equivalents 0.0221
_diffrn_reflns_av_unetI/netI 0.0343
_diffrn_reflns_Laue_measured_fraction_full 0.997
_diffrn_reflns_Laue_measured_fraction_max 0.783
_diffrn_reflns_limit_h_max 10
_diffrn_reflns_limit_h_min -10
_diffrn_reflns_limit_k_max 13
_diffrn_reflns_limit_k_min -12
_diffrn_reflns_limit_l_max 15
_diffrn_reflns_limit_l_min -13
_diffrn_reflns_number 9033
_diffrn_reflns_point_group_measured_fraction_full 0.997
_diffrn_reflns_point_group_measured_fraction_max 0.783
_diffrn_reflns_theta_full 25.242
_diffrn_reflns_theta_max 30.912
_diffrn_reflns_theta_min 3.515
_diffrn_source 'micro-focus sealed X-ray tube'
_diffrn_source_type 'PhotonJet (Mo) X-ray Source'
_exptl_absorpt_coefficient_mu 0.230
_exptl_absorpt_correction_T_max 1.00000
_exptl_absorpt_correction_T_min 0.65079
_exptl_absorpt_correction_type multi-scan
_exptl_absorpt_process_details
;
CrysAlisPro 1.171.41.123a (Rigaku Oxford Diffraction, 2022)
Empirical absorption correction using spherical harmonics,
implemented in SCALE3 ABSPACK scaling algorithm.
;
_exptl_crystal_density_diffrn 1.377
_exptl_crystal_F_000 312
_refine_diff_density_max 0.175
_refine_diff_density_min -0.167
_refine_diff_density_rms 0.032
_refine_ls_extinction_method none
_refine_ls_goodness_of_fit_ref 1.039
_refine_ls_hydrogen_treatment constr
_refine_ls_matrix_type full
_refine_ls_number_parameters 191
_refine_ls_number_reflns 3569
_refine_ls_number_restraints 0
_refine_ls_restrained_S_all 1.039
_refine_ls_R_factor_all 0.0642
_refine_ls_R_factor_gt 0.0392
_refine_ls_shift/su_max 0.000
_refine_ls_shift/su_mean 0.000
_refine_ls_structure_factor_coef Fsqd
_refine_ls_weighting_details 'w=1/[\s^2^(Fo^2^)+(0.0530P)^2^+0.0335P] where P=(Fo^2^+2Fc^2^)/3'
_refine_ls_weighting_scheme calc
_refine_ls_wR_factor_gt 0.0990
_refine_ls_wR_factor_ref 0.1088
_reflns_Friedel_coverage 0.000
_reflns_number_gt 2468
_reflns_number_total 3569
_reflns_threshold_expression 'I > 2\s(I)'
_cod_data_source_file d2nj04147b2.cif
_cod_data_source_block lfy_zl_1303_02_s_auto
_cod_depositor_comments 'Adding full bibliography for 7061950--7061952.cif.'
_cod_database_code 7061951
_shelx_shelxl_version_number 2018/3
_shelx_space_group_comment
;
The symmetry employed for this shelxl refinement is uniquely defined
by the following loop, which should always be used as a source of
symmetry information in preference to the above space-group names.
They are only intended as comments.
;
_olex2_refinement_description
;
1. Fixed Uiso
 At 1.2 times of:
  All C(H) groups, All C(H,H) groups
 At 1.5 times of:
  All C(H,H,H) groups
2.a Secondary CH2 refined with riding coordinates:
 C9(H9A,H9B), C11(H11A,H11B)
2.b Aromatic/amide H refined with riding coordinates:
 C3(H3), C27(H27), C28(H28), C34(H34), C20(H20), C10(H10), C16(H16)
2.c Idealised Me refined as rotating group:
 C12(H12A,H12B,H12C)
;
_olex2_submission_special_instructions 'No special instructions were received'
_oxdiff_exptl_absorpt_empirical_details
;
Empirical correction (ABSPACK) includes:
- Absorption correction using spherical harmonics
- Frame scaling
;
_oxdiff_exptl_absorpt_empirical_full_max 1.646
_oxdiff_exptl_absorpt_empirical_full_min 0.611

loop_
_space_group_symop_operation_xyz
'x, y, z'
'-x, -y, -z'

loop_
_atom_site_label
_atom_site_type_symbol
_atom_site_fract_x
_atom_site_fract_y
_atom_site_fract_z
_atom_site_U_iso_or_equiv
_atom_site_adp_type
_atom_site_occupancy
_atom_site_site_symmetry_order
_atom_site_calc_flag
_atom_site_refinement_flags_posn
_atom_site_refinement_flags_adp
_atom_site_refinement_flags_occupancy
_atom_site_disorder_assembly
_atom_site_disorder_group
S35 S 0.67397(5) 0.33823(5) 0.45716(4) 0.05424(15) Uani 1 1 d . . . . .
O29 O 0.41589(15) -0.11692(12) 0.16440(11) 0.0623(3) Uani 1 1 d . . . . .
O2 O 0.58786(18) 0.01358(14) 0.36179(12) 0.0747(4) Uani 1 1 d . . . . .
N31 N 0.5853(2) 0.40433(15) 0.24362(13) 0.0621(4) Uani 1 1 d . . . . .
N7 N 0.6763(2) 0.53612(15) 0.33552(13) 0.0632(4) Uani 1 1 d . . . . .
C15 C 0.57317(19) 0.29242(17) 0.29225(14) 0.0478(3) Uani 1 1 d . . . . .
C33 C 0.72816(19) 0.51942(17) 0.45188(15) 0.0473(3) Uani 1 1 d . . . . .
C22 C 0.82644(19) 0.64552(17) 0.56699(14) 0.0477(3) Uani 1 1 d . . . . .
C24 C 0.5016(2) 0.00860(18) 0.25582(16) 0.0541(4) Uani 1 1 d . . . . .
C3 C 0.8353(2) 0.79151(18) 0.56084(15) 0.0503(3) Uani 1 1 d . . . . .
H3 H 0.775255 0.810491 0.485256 0.060 Uiso 1 1 calc R U . . .
C19 C 0.93403(19) 0.91361(18) 0.66713(15) 0.0501(3) Uani 1 1 d . . . . .
C9 C 0.4720(2) 0.14353(17) 0.20710(15) 0.0534(4) Uani 1 1 d . . . . .
H9A H 0.501125 0.121529 0.119979 0.064 Uiso 1 1 calc R U . . .
H9B H 0.346982 0.154357 0.195985 0.064 Uiso 1 1 calc R U . . .
C25 C 1.0247(2) 0.88316(19) 0.78253(15) 0.0533(4) Uani 1 1 d . . . . .
C27 C 0.9142(2) 0.61699(19) 0.68368(16) 0.0562(4) Uani 1 1 d . . . . .
H27 H 0.906681 0.518329 0.689041 0.067 Uiso 1 1 calc R U . . .
C11 C 0.4257(3) -0.2573(2) 0.1998(2) 0.0704(5) Uani 1 1 d . . . . .
H11A H 0.385443 -0.246587 0.281993 0.084 Uiso 1 1 calc R U . . .
H11B H 0.546820 -0.280206 0.212186 0.084 Uiso 1 1 calc R U . . .
C28 C 1.0090(2) 0.7326(2) 0.78739(16) 0.0598(4) Uani 1 1 d . . . . .
H28 H 1.064945 0.712029 0.863383 0.072 Uiso 1 1 calc R U . . .
C34 C 0.9503(2) 1.06438(19) 0.66187(18) 0.0623(4) Uani 1 1 d . . . . .
H34 H 0.890649 1.086241 0.587586 0.075 Uiso 1 1 calc R U . . .
C20 C 1.1269(2) 1.0053(2) 0.88761(17) 0.0650(4) Uani 1 1 d . . . . .
H20 H 1.185188 0.986964 0.964058 0.078 Uiso 1 1 calc R U . . .
C12 C 0.3111(3) -0.3815(2) 0.0900(2) 0.0779(5) Uani 1 1 d . . . . .
H12A H 0.351514 -0.390817 0.009051 0.117 Uiso 1 1 calc R U . . .
H12B H 0.191288 -0.358511 0.079369 0.117 Uiso 1 1 calc R U . . .
H12C H 0.316324 -0.475557 0.110687 0.117 Uiso 1 1 calc R U . . .
C10 C 1.0524(3) 1.1782(2) 0.7645(2) 0.0720(5) Uani 1 1 d . . . . .
H10 H 1.063503 1.276772 0.759039 0.086 Uiso 1 1 calc R U . . .
C16 C 1.1413(3) 1.1479(2) 0.8788(2) 0.0739(5) Uani 1 1 d . . . . .
H16 H 1.210190 1.226482 0.948481 0.089 Uiso 1 1 calc R U . . .

loop_
_atom_site_aniso_label
_atom_site_aniso_U_11
_atom_site_aniso_U_22
_atom_site_aniso_U_33
_atom_site_aniso_U_23
_atom_site_aniso_U_13
_atom_site_aniso_U_12
S35 0.0586(3) 0.0602(2) 0.0482(2) 0.02624(18) 0.00670(17) 0.00627(18)
O29 0.0686(7) 0.0541(6) 0.0657(7) 0.0283(6) 0.0005(6) 0.0093(5)
O2 0.0902(9) 0.0719(8) 0.0606(7) 0.0303(6) -0.0039(6) 0.0094(7)
N31 0.0811(10) 0.0557(8) 0.0491(8) 0.0223(6) 0.0009(7) 0.0127(7)
N7 0.0832(10) 0.0539(8) 0.0523(8) 0.0232(6) 0.0015(7) 0.0122(7)
C15 0.0457(8) 0.0554(8) 0.0482(8) 0.0221(7) 0.0108(6) 0.0157(6)
C33 0.0467(8) 0.0545(8) 0.0473(8) 0.0224(7) 0.0115(6) 0.0172(6)
C22 0.0444(8) 0.0575(8) 0.0467(8) 0.0207(7) 0.0127(6) 0.0137(6)
C24 0.0525(9) 0.0603(9) 0.0547(9) 0.0246(8) 0.0107(7) 0.0129(7)
C3 0.0495(8) 0.0611(9) 0.0451(8) 0.0214(7) 0.0111(6) 0.0150(7)
C19 0.0460(8) 0.0593(9) 0.0486(8) 0.0172(7) 0.0157(7) 0.0118(7)
C9 0.0544(9) 0.0569(9) 0.0515(9) 0.0220(7) 0.0071(7) 0.0118(7)
C25 0.0449(8) 0.0692(10) 0.0471(8) 0.0171(7) 0.0131(7) 0.0109(7)
C27 0.0567(9) 0.0635(9) 0.0548(9) 0.0276(8) 0.0094(7) 0.0149(7)
C11 0.0780(12) 0.0618(10) 0.0805(12) 0.0399(10) 0.0081(10) 0.0142(9)
C28 0.0559(9) 0.0774(11) 0.0499(9) 0.0280(8) 0.0054(7) 0.0133(8)
C34 0.0668(10) 0.0626(10) 0.0622(10) 0.0215(8) 0.0193(8) 0.0136(8)
C20 0.0551(10) 0.0829(12) 0.0499(9) 0.0121(8) 0.0092(7) 0.0017(8)
C12 0.0919(14) 0.0594(10) 0.0844(13) 0.0292(10) 0.0097(11) 0.0142(10)
C10 0.0771(12) 0.0613(10) 0.0765(13) 0.0132(9) 0.0270(10) 0.0071(9)
C16 0.0703(12) 0.0756(12) 0.0634(11) 0.0033(9) 0.0165(9) -0.0030(9)

loop_
_atom_type_symbol
_atom_type_description
_atom_type_scat_dispersion_real
_atom_type_scat_dispersion_imag
_atom_type_scat_source
C C 0.0033 0.0016 'International Tables Vol C Tables 4.2.6.8 and 6.1.1.4'
H H 0.0000 0.0000 'International Tables Vol C Tables 4.2.6.8 and 6.1.1.4'
N N 0.0061 0.0033 'International Tables Vol C Tables 4.2.6.8 and 6.1.1.4'
O O 0.0106 0.0060 'International Tables Vol C Tables 4.2.6.8 and 6.1.1.4'
S S 0.1246 0.1234 'International Tables Vol C Tables 4.2.6.8 and 6.1.1.4'

loop_
_geom_angle_atom_site_label_1
_geom_angle_atom_site_label_2
_geom_angle_atom_site_label_3
_geom_angle
_geom_angle_site_symmetry_1
_geom_angle_site_symmetry_3
_geom_angle_publ_flag
C15 S35 C33 87.29(7) . . ?
C24 O29 C11 116.12(13) . . ?
C15 N31 N7 112.96(12) . . ?
C33 N7 N31 112.23(12) . . ?
N31 C15 S35 113.71(12) . . ?
N31 C15 C9 119.62(13) . . ?
C9 C15 S35 126.62(11) . . ?
N7 C33 S35 113.79(12) . . ?
N7 C33 C22 122.18(13) . . ?
C22 C33 S35 124.03(11) . . ?
C3 C22 C33 119.84(13) . . ?
C3 C22 C27 119.45(15) . . ?
C27 C22 C33 120.71(13) . . ?
O29 C24 C9 109.67(13) . . ?
O2 C24 O29 125.03(15) . . ?
O2 C24 C9 125.29(16) . . ?
C22 C3 H3 119.4 . . ?
C22 C3 C19 121.17(14) . . ?
C19 C3 H3 119.4 . . ?
C3 C19 C25 118.87(14) . . ?
C3 C19 C34 122.42(14) . . ?
C34 C19 C25 118.69(15) . . ?
C15 C9 C24 116.75(13) . . ?
C15 C9 H9A 108.1 . . ?
C15 C9 H9B 108.1 . . ?
C24 C9 H9A 108.1 . . ?
C24 C9 H9B 108.1 . . ?
H9A C9 H9B 107.3 . . ?
C28 C25 C19 118.63(15) . . ?
C28 C25 C20 122.64(15) . . ?
C20 C25 C19 118.73(16) . . ?
C22 C27 H27 119.8 . . ?
C28 C27 C22 120.42(15) . . ?
C28 C27 H27 119.8 . . ?
O29 C11 H11A 110.1 . . ?
O29 C11 H11B 110.1 . . ?
O29 C11 C12 107.94(14) . . ?
H11A C11 H11B 108.4 . . ?
C12 C11 H11A 110.1 . . ?
C12 C11 H11B 110.1 . . ?
C25 C28 H28 119.3 . . ?
C27 C28 C25 121.42(14) . . ?
C27 C28 H28 119.3 . . ?
C19 C34 H34 119.7 . . ?
C10 C34 C19 120.66(17) . . ?
C10 C34 H34 119.7 . . ?
C25 C20 H20 119.5 . . ?
C16 C20 C25 121.08(17) . . ?
C16 C20 H20 119.5 . . ?
C11 C12 H12A 109.5 . . ?
C11 C12 H12B 109.5 . . ?
C11 C12 H12C 109.5 . . ?
H12A C12 H12B 109.5 . . ?
H12A C12 H12C 109.5 . . ?
H12B C12 H12C 109.5 . . ?
C34 C10 H10 119.7 . . ?
C34 C10 C16 120.51(17) . . ?
C16 C10 H10 119.7 . . ?
C20 C16 C10 120.32(18) . . ?
C20 C16 H16 119.8 . . ?
C10 C16 H16 119.8 . . ?

loop_
_geom_bond_atom_site_label_1
_geom_bond_atom_site_label_2
_geom_bond_distance
_geom_bond_site_symmetry_2
_geom_bond_publ_flag
S35 C15 1.7188(15) . ?
S35 C33 1.7209(15) . ?
O29 C24 1.326(2) . ?
O29 C11 1.4584(18) . ?
O2 C24 1.1991(19) . ?
N31 N7 1.3777(19) . ?
N31 C15 1.2934(19) . ?
N7 C33 1.2995(19) . ?
C15 C9 1.489(2) . ?
C33 C22 1.476(2) . ?
C22 C3 1.369(2) . ?
C22 C27 1.419(2) . ?
C24 C9 1.503(2) . ?
C3 H3 0.9300 . ?
C3 C19 1.411(2) . ?
C19 C25 1.423(2) . ?
C19 C34 1.411(2) . ?
C9 H9A 0.9700 . ?
C9 H9B 0.9700 . ?
C25 C28 1.407(2) . ?
C25 C20 1.414(2) . ?
C27 H27 0.9300 . ?
C27 C28 1.356(2) . ?
C11 H11A 0.9700 . ?
C11 H11B 0.9700 . ?
C11 C12 1.484(3) . ?
C28 H28 0.9300 . ?
C34 H34 0.9300 . ?
C34 C10 1.362(3) . ?
C20 H20 0.9300 . ?
C20 C16 1.349(3) . ?
C12 H12A 0.9600 . ?
C12 H12B 0.9600 . ?
C12 H12C 0.9600 . ?
C10 H10 0.9300 . ?
C10 C16 1.408(3) . ?
C16 H16 0.9300 . ?

loop_
_geom_torsion_atom_site_label_1
_geom_torsion_atom_site_label_2
_geom_torsion_atom_site_label_3
_geom_torsion_atom_site_label_4
_geom_torsion
_geom_torsion_site_symmetry_1
_geom_torsion_site_symmetry_2
_geom_torsion_site_symmetry_3
_geom_torsion_site_symmetry_4
_geom_torsion_publ_flag
S35 C15 C9 C24 -18.2(2) . . . . ?
S35 C33 C22 C3 -167.92(11) . . . . ?
S35 C33 C22 C27 13.0(2) . . . . ?
O29 C24 C9 C15 -174.27(12) . . . . ?
O2 C24 C9 C15 6.5(2) . . . . ?
N31 N7 C33 S35 1.55(18) . . . . ?
N31 N7 C33 C22 -179.24(12) . . . . ?
N31 C15 C9 C24 164.49(14) . . . . ?
N7 N31 C15 S35 -0.21(18) . . . . ?
N7 N31 C15 C9 177.44(13) . . . . ?
N7 C33 C22 C3 13.0(2) . . . . ?
N7 C33 C22 C27 -166.15(14) . . . . ?
C15 S35 C33 N7 -1.38(12) . . . . ?
C15 S35 C33 C22 179.43(12) . . . . ?
C15 N31 N7 C33 -0.9(2) . . . . ?
C33 S35 C15 N31 0.87(12) . . . . ?
C33 S35 C15 C9 -176.58(13) . . . . ?
C33 C22 C3 C19 -177.46(12) . . . . ?
C33 C22 C27 C28 177.85(13) . . . . ?
C22 C3 C19 C25 -0.3(2) . . . . ?
C22 C3 C19 C34 177.90(13) . . . . ?
C22 C27 C28 C25 -0.5(2) . . . . ?
C24 O29 C11 C12 175.63(14) . . . . ?
C3 C22 C27 C28 -1.3(2) . . . . ?
C3 C19 C25 C28 -1.4(2) . . . . ?
C3 C19 C25 C20 178.51(13) . . . . ?
C3 C19 C34 C10 -177.42(14) . . . . ?
C19 C25 C28 C27 1.8(2) . . . . ?
C19 C25 C20 C16 -1.0(2) . . . . ?
C19 C34 C10 C16 -1.1(3) . . . . ?
C25 C19 C34 C10 0.8(2) . . . . ?
C25 C20 C16 C10 0.7(3) . . . . ?
C27 C22 C3 C19 1.7(2) . . . . ?
C11 O29 C24 O2 1.8(2) . . . . ?
C11 O29 C24 C9 -177.45(13) . . . . ?
C28 C25 C20 C16 178.93(16) . . . . ?
C34 C19 C25 C28 -179.70(14) . . . . ?
C34 C19 C25 C20 0.2(2) . . . . ?
C34 C10 C16 C20 0.3(3) . . . . ?
C20 C25 C28 C27 -178.09(14) . . . . ?
